data_4035565
loop_
_publ_author_name
'Wilkerson-Hill, Sidney M'
'Haines, Brandon E.'
'Musaev, Djamaladdin G.'
'Davies, Huw M. L.'

_publ_section_title
;
 Synthesis of [3a,7a]-Dihydroindoles by a Tandem Arene
 Cyclopropanation/3,5-Sigmatropic Rearrangement Reaction.
;
_journal_issue 15
_journal_name_full 'The Journal of organic chemistry'
_journal_page_first 7939
_journal_page_last 7949
_journal_paper_doi 10.1021/acs.joc.8b00812
_journal_volume 83
_journal_year 2018
_chemical_formula_moiety 'C21 H22 N2 O4 S'
_chemical_formula_sum 'C21 H22 N2 O4 S'
_chemical_formula_weight 398.46
_chemical_name_systematic '[(3aS,7aS)-7a-tert-butyl-1-(methylsulfonyl)-3a,7a-dihydro-1H-indol-3-yl]'
_space_group_crystal_system monoclinic
_space_group_IT_number 14
_space_group_name_Hall '-P 2ybc'
_space_group_name_H-M_alt 'P 1 21/c 1'
_atom_sites_solution_hydrogens geom
_atom_sites_solution_primary dual
_audit_creation_date 2017-12-15
_audit_creation_method
;
Olex2 1.2-dev
(compiled 2017.11.20 svn.r3469 for OlexSys, GUI svn.r5431)
;
_cell_angle_alpha 90
_cell_angle_beta 99.370(10)
_cell_angle_gamma 90
_cell_formula_units_Z 4
_cell_length_a 10.6680(11)
_cell_length_b 23.330(3)
_cell_length_c 8.0236(9)
_cell_measurement_reflns_used 3768
_cell_measurement_temperature 100(2)
_cell_measurement_theta_max 74.4650
_cell_measurement_theta_min 4.1550
_cell_volume 1970.3(4)
_computing_cell_refinement 'CrysAlisPro 1.171.39.35c (Rigaku OD, 2017)'
_computing_data_collection 'CrysAlisPro 1.171.39.35c (Rigaku OD, 2017)'
_computing_data_reduction 'CrysAlisPro 1.171.39.35c (Rigaku OD, 2017)'
_computing_molecular_graphics 'Olex2 (Dolomanov et al., 2009)'
_computing_publication_material 'Olex2 (Dolomanov et al., 2009)'
_computing_structure_refinement 'SHELXL-2014 (Sheldrick, 2015)'
_computing_structure_solution 'SHELXT (Sheldrick, 2015)'
_diffrn_ambient_environment N~2~
_diffrn_ambient_temperature 100(2)
_diffrn_detector HyPix
_diffrn_detector_type HyPix
_diffrn_measured_fraction_theta_full 0.998
_diffrn_measured_fraction_theta_max 0.998
_diffrn_measurement_details
'List of Runs (angles in degrees, time in seconds): # Type Start End Width t~exp~ \w \q \k \f Frames -------------------------------------------------------------------------- 1 \w -19.00 50.00 0.50 5.00 -- 0.00 81.00 112.00 138 2 \w -48.00 -5.00 0.50 5.00 -- 0.00 0.00 150.00 86 3 \w -33.00 -7.00 0.50 5.00 -- 0.00 -81.00 -10.00 52 4 \w 30.00 86.00 0.50 20.00 -- 101.17 -57.00 0.00 112 5 \w 51.00 77.00 0.50 15.00 -- 101.17 -81.00 -10.00 52 6 \w 35.00 61.00 0.50 15.00 -- 101.17 -57.00 60.00 52 7 \w 60.00 105.00 0.50 20.00 -- 101.17 -19.00 120.00 90 8 \w 30.00 80.00 0.50 15.00 -- 101.17 -57.00 150.00 100 9 \w 34.00 96.00 0.50 15.00 -- 101.17 -77.00 60.00 124 10 \w 60.00 86.00 0.50 15.00 -- 101.17 0.00 -90.00 52 11 \w 53.00 107.00 0.50 15.00 -- 101.17 0.00-180.00 108 12 \w 121.00 173.00 0.50 20.00 -- 101.17 81.00 112.00 104 13 \w 81.00 116.00 0.50 20.00 -- 101.17 81.00 112.00 70 14 \w -71.00 -45.00 0.50 7.00 -- 0.00 -81.00 -10.00 52 15 \w -88.00 -63.00 0.50 20.00 -- -84.25 -81.00 -10.00 50 16 \w -127.00 -88.00 0.50 20.00 -- -84.25 -19.00 30.00 78 17 \w -79.00 -14.00 0.50 20.00 -- -84.25 38.00 -30.00 130 18 \w -83.00 -58.00 0.50 20.00 -- -84.25 81.00 112.00 50 19 \w -130.00 -83.00 0.50 20.00 -- -84.25 0.00 0.00 94 20 \w -148.00-123.00 0.50 20.00 -- -84.25 -81.00 -10.00 50'
_diffrn_measurement_device 'four-circle diffractometer'
_diffrn_measurement_device_type 'XtaLAB Synergy, Dualflex, HyPix'
_diffrn_measurement_method '\w scans'
_diffrn_orient_matrix_type 'CrysAlisPro convention (1999,Acta A55,543-557)'
_diffrn_orient_matrix_UB_11 -0.1630828000
_diffrn_orient_matrix_UB_12 -0.0360083000
_diffrn_orient_matrix_UB_13 -0.0141333000
_diffrn_orient_matrix_UB_21 0.0910085000
_diffrn_orient_matrix_UB_22 -0.0445510000
_diffrn_orient_matrix_UB_23 0.0936705000
_diffrn_orient_matrix_UB_31 -0.0553356000
_diffrn_orient_matrix_UB_32 0.0326524000
_diffrn_orient_matrix_UB_33 0.1116756000
_diffrn_radiation_monochromator 'multilayer mirror'
_diffrn_radiation_probe x-ray
_diffrn_radiation_type CuK\a
_diffrn_radiation_wavelength 1.54184
_diffrn_reflns_av_R_equivalents 0.0734
_diffrn_reflns_av_unetI/netI 0.0735
_diffrn_reflns_Laue_measured_fraction_full 0.998
_diffrn_reflns_Laue_measured_fraction_max 0.998
_diffrn_reflns_limit_h_max 12
_diffrn_reflns_limit_h_min -11
_diffrn_reflns_limit_k_max 22
_diffrn_reflns_limit_k_min -27
_diffrn_reflns_limit_l_max 9
_diffrn_reflns_limit_l_min -9
_diffrn_reflns_number 11305
_diffrn_reflns_point_group_measured_fraction_full 0.998
_diffrn_reflns_point_group_measured_fraction_max 0.998
_diffrn_reflns_theta_full 65.087
_diffrn_reflns_theta_max 65.087
_diffrn_reflns_theta_min 3.789
_diffrn_source 'micro-focus sealed X-ray tube'
_diffrn_source_current 1.0
_diffrn_source_type 'PhotonJet (Cu) X-ray Source'
_diffrn_source_voltage 50
_exptl_absorpt_coefficient_mu 1.712
_exptl_absorpt_correction_T_max 1.000
_exptl_absorpt_correction_T_min 0.795
_exptl_absorpt_correction_type multi-scan
_exptl_absorpt_process_details
;
CrysAlisPro 1.171.39.35c (Rigaku Oxford Diffraction, 2017)
Numerical absorption correction based on gaussian integration over
			a multifaceted crystal model
Empirical absorption correction using spherical harmonics,
 implemented in SCALE3 ABSPACK scaling algorithm.
;
_exptl_crystal_colour yellow
_exptl_crystal_colour_primary yellow
_exptl_crystal_density_diffrn 1.343
_exptl_crystal_description plate
_exptl_crystal_F_000 840
_exptl_crystal_recrystallization_method 'The material was recrystallised from ethanol by slow evaporation'
_exptl_crystal_size_max 0.123
_exptl_crystal_size_mid 0.05
_exptl_crystal_size_min 0.03
_refine_diff_density_max 0.374
_refine_diff_density_min -0.318
_refine_diff_density_rms 0.069
_refine_ls_extinction_method none
_refine_ls_goodness_of_fit_ref 1.042
_refine_ls_hydrogen_treatment constr
_refine_ls_matrix_type full
_refine_ls_number_parameters 257
_refine_ls_number_reflns 3356
_refine_ls_number_restraints 180
_refine_ls_restrained_S_all 1.024
_refine_ls_R_factor_all 0.0815
_refine_ls_R_factor_gt 0.0578
_refine_ls_shift/su_max 0.001
_refine_ls_shift/su_mean 0.000
_refine_ls_structure_factor_coef Fsqd
_refine_ls_weighting_details 'w=1/[\s^2^(Fo^2^)+(0.0576P)^2^+1.2008P] where P=(Fo^2^+2Fc^2^)/3'
_refine_ls_weighting_scheme calc
_refine_ls_wR_factor_gt 0.1234
_refine_ls_wR_factor_ref 0.1343
_reflns_Friedel_coverage 0.000
_reflns_number_gt 2625
_reflns_number_total 3356
_reflns_threshold_expression 'I > 2\s(I)'
_cod_data_source_file jo8b00812_si_005.cif
_cod_data_source_block smhii-061c-f31-40-rcr_01
_cod_database_code 4035565
_shelx_shelxl_version_number 2017/1
_chemical_oxdiff_formula 'C84  H88  N8  O16  S4  '
_shelx_space_group_comment
;
The symmetry employed for this shelxl refinement is uniquely defined
by the following loop, which should always be used as a source of
symmetry information in preference to the above space-group names.
They are only intended as comments.
;
_shelx_estimated_absorpt_t_max 0.950
_shelx_estimated_absorpt_t_min 0.817
_reflns_odcompleteness_completeness 99.71
_reflns_odcompleteness_iscentric 1
_reflns_odcompleteness_theta 64.99
_olex2_refinement_description
;
1. Fixed Uiso
 At 1.2 times of:
  All C(H) groups
 At 1.5 times of:
  All C(H,H,H) groups
2. Rigid body (RIGU) restrains
 C1, C9, C10, C12, C11
 with sigma for 1-2 distances of 0.001 and sigma for 1-3 distances of 0.001
 C1, C9, C5, C6, C7, C8, C2
 with sigma for 1-2 distances of 0.001 and sigma for 1-3 distances of 0.001
 N1, C1, C2, C3, N2, C4
 with sigma for 1-2 distances of 0.001 and sigma for 1-3 distances of 0.001
 N1, S1, C21, O2, O1
 with sigma for 1-2 distances of 0.001 and sigma for 1-3 distances of 0.001
 C17, C14, C15, C20, C19, C18
 with sigma for 1-2 distances of 0.001 and sigma for 1-3 distances of 0.001
 C13, O3
 with sigma for 1-2 distances of 0.0001 and sigma for 1-3 distances of 0.0001
 C16, O4
 with sigma for 1-2 distances of 0.0001 and sigma for 1-3 distances of 0.0001
 N2, C3
 with sigma for 1-2 distances of 0.0001 and sigma for 1-3 distances of 0.0001
 C9, C11
 with sigma for 1-2 distances of 0.0001 and sigma for 1-3 distances of 0.0001
 C9, C12
 with sigma for 1-2 distances of 0.0001 and sigma for 1-3 distances of 0.0001
 C9, C10
 with sigma for 1-2 distances of 0.0001 and sigma for 1-3 distances of 0.0001
 C1, N1, C4
 with sigma for 1-2 distances of 0.0001 and sigma for 1-3 distances of 0.0001
 O1, S1
 with sigma for 1-2 distances of 0.0001 and sigma for 1-3 distances of 0.0001
 S1, O2
 with sigma for 1-2 distances of 0.0001 and sigma for 1-3 distances of 0.0001
3.a Ternary CH refined with riding coordinates:
 C2(H2)
3.b Aromatic/amide H refined with riding coordinates:
 C5(H5), C4(H4), C20(H20), C6(H6), C17(H17), C7(H7), C8(H8), C19(H19), C18(H18)
3.c Idealised Me refined as rotating group:
 C12(H12A,H12B,H12C), C10(H10A,H10B,H10C), C11(H11A,H11B,H11C), C21(H21A,H21B,
 H21C)
;
_olex2_diffrn_ambient_temperature_device 'Oxford Cryosystems'
_olex2_exptl_crystal_mounting_method 'The crystal was mounted on a MITIGEN holder with paratone oil'
_olex2_submission_original_sample_id SMHII-061C-F331-40
_olex2_submission_special_instructions 'No special instructions were received'
_oxdiff_exptl_absorpt_empirical_details
;
Empirical correction (ABSPACK) includes:
- Absorption correction using spherical harmonics
- Frame scaling
;
_oxdiff_exptl_absorpt_empirical_full_max 2.988
_oxdiff_exptl_absorpt_empirical_full_min 0.526

loop_
_space_group_symop_operation_xyz
'x, y, z'
'-x, y+1/2, -z+1/2'
'-x, -y, -z'
'x, -y-1/2, z-1/2'

loop_
_atom_site_label
_atom_site_type_symbol
_atom_site_fract_x
_atom_site_fract_y
_atom_site_fract_z
_atom_site_U_iso_or_equiv
_atom_site_adp_type
_atom_site_occupancy
_atom_site_site_symmetry_order
_atom_site_calc_flag
_atom_site_refinement_flags_posn
_atom_site_refinement_flags_adp
S1 S 0.69835(7) 0.49097(3) 0.31971(9) 0.0251(2) Uani 1 1 d . U
O3 O 0.57497(18) 0.76035(9) 0.3993(3) 0.0278(5) Uani 1 1 d . U
O2 O 0.58304(19) 0.46016(9) 0.3254(3) 0.0316(5) Uani 1 1 d . U
O4 O 0.34765(19) 0.61293(9) 0.1187(3) 0.0339(5) Uani 1 1 d . U
O1 O 0.81661(19) 0.46595(9) 0.3930(3) 0.0328(5) Uani 1 1 d . U
N2 N 0.4887(2) 0.67634(10) 0.2733(3) 0.0199(5) Uani 1 1 d . U
N1 N 0.6833(2) 0.55200(10) 0.4172(3) 0.0218(5) Uani 1 1 d . U
C13 C 0.4943(3) 0.73601(12) 0.3004(4) 0.0209(6) Uani 1 1 d . U
C3 C 0.5848(2) 0.63667(12) 0.3389(3) 0.0191(5) Uani 1 1 d . U
C14 C 0.3830(3) 0.76046(12) 0.1881(3) 0.0213(6) Uani 1 1 d . U
C2 C 0.7231(2) 0.65362(12) 0.3809(3) 0.0200(5) Uani 1 1 d . U
H2 H 0.731318 0.683439 0.471610 0.024 Uiso 1 1 calc R .
C15 C 0.3121(3) 0.71552(13) 0.1088(4) 0.0218(6) Uani 1 1 d . U
C16 C 0.3778(3) 0.66112(13) 0.1603(4) 0.0223(6) Uani 1 1 d . U
C9 C 0.8199(3) 0.60106(14) 0.6594(3) 0.0239(5) Uani 1 1 d . U
C5 C 0.9082(2) 0.58255(13) 0.3891(3) 0.0213(6) Uani 1 1 d . U
H5 H 0.957075 0.550684 0.436021 0.026 Uiso 1 1 calc R .
C4 C 0.5674(3) 0.58137(12) 0.3608(3) 0.0212(5) Uani 1 1 d . U
H4 H 0.486580 0.563246 0.341209 0.025 Uiso 1 1 calc R .
C1 C 0.7883(2) 0.59737(12) 0.4590(3) 0.0199(5) Uani 1 1 d . U
C20 C 0.1996(3) 0.72491(14) -0.0016(4) 0.0270(6) Uani 1 1 d . U
H20 H 0.150678 0.693990 -0.054815 0.032 Uiso 1 1 calc R .
C6 C 0.9485(3) 0.61186(13) 0.2656(4) 0.0238(6) Uani 1 1 d . U
H6 H 1.026307 0.601003 0.231325 0.029 Uiso 1 1 calc R .
C17 C 0.3468(3) 0.81691(13) 0.1581(4) 0.0251(6) Uani 1 1 d . U
H17 H 0.396053 0.847722 0.211380 0.030 Uiso 1 1 calc R .
C7 C 0.8779(3) 0.65988(13) 0.1812(4) 0.0258(6) Uani 1 1 d . U
H7 H 0.907706 0.678085 0.089226 0.031 Uiso 1 1 calc R .
C8 C 0.7722(3) 0.67867(14) 0.2307(4) 0.0260(6) Uani 1 1 d . U
H8 H 0.726104 0.708900 0.169386 0.031 Uiso 1 1 calc R .
C19 C 0.1617(3) 0.78145(14) -0.0309(4) 0.0292(6) Uani 1 1 d . U
H19 H 0.084714 0.789482 -0.104824 0.035 Uiso 1 1 calc R .
C18 C 0.2344(3) 0.82645(14) 0.0459(4) 0.0286(6) Uani 1 1 d . U
H18 H 0.206951 0.864712 0.021435 0.034 Uiso 1 1 calc R .
C12 C 0.9246(3) 0.64624(15) 0.7044(4) 0.0309(7) Uani 1 1 d . U
H12A H 1.001174 0.634045 0.661164 0.046 Uiso 1 1 calc GR .
H12B H 0.944172 0.650467 0.827459 0.046 Uiso 1 1 calc GR .
H12C H 0.895415 0.683048 0.653456 0.046 Uiso 1 1 calc GR .
C10 C 0.7016(3) 0.61899(14) 0.7341(4) 0.0276(7) Uani 1 1 d . U
H10A H 0.673421 0.657000 0.691442 0.041 Uiso 1 1 calc GR .
H10B H 0.722702 0.620247 0.857613 0.041 Uiso 1 1 calc GR .
H10C H 0.633325 0.591129 0.700913 0.041 Uiso 1 1 calc GR .
C11 C 0.8677(3) 0.54418(14) 0.7364(4) 0.0333(7) Uani 1 1 d . U
H11A H 0.800850 0.515184 0.710509 0.050 Uiso 1 1 calc GR .
H11B H 0.890260 0.548378 0.859125 0.050 Uiso 1 1 calc GR .
H11C H 0.942704 0.532216 0.689259 0.050 Uiso 1 1 calc GR .
C21 C 0.7035(3) 0.50688(14) 0.1068(4) 0.0339(7) Uani 1 1 d . U
H21A H 0.707607 0.471146 0.043704 0.051 Uiso 1 1 calc GR .
H21B H 0.778788 0.530173 0.099153 0.051 Uiso 1 1 calc GR .
H21C H 0.626918 0.528197 0.058763 0.051 Uiso 1 1 calc GR .

loop_
_atom_site_aniso_label
_atom_site_aniso_U_11
_atom_site_aniso_U_22
_atom_site_aniso_U_33
_atom_site_aniso_U_23
_atom_site_aniso_U_13
_atom_site_aniso_U_12
S1 0.0261(4) 0.0191(4) 0.0317(4) -0.0009(3) 0.0094(3) -0.0010(3)
O3 0.0283(9) 0.0237(11) 0.0301(10) -0.0031(9) 0.0015(7) -0.0037(8)
O2 0.0283(5) 0.0236(9) 0.0448(13) -0.0011(9) 0.0116(7) -0.0039(6)
O4 0.0300(11) 0.0218(9) 0.0453(13) -0.0078(9) -0.0082(10) 0.0017(8)
O1 0.0284(5) 0.0249(11) 0.0455(11) 0.0022(9) 0.0069(6) 0.0017(6)
N2 0.0191(9) 0.0184(10) 0.0217(11) -0.0025(9) 0.0019(8) 0.0000(8)
N1 0.0199(7) 0.0217(8) 0.0239(11) 0.0000(7) 0.0037(7) -0.0010(6)
C13 0.0229(10) 0.0191(14) 0.0218(11) -0.0002(10) 0.0067(8) -0.0028(9)
C3 0.0193(9) 0.0201(10) 0.0184(12) -0.0012(10) 0.0045(8) 0.0012(8)
C14 0.0234(13) 0.0222(12) 0.0203(14) -0.0032(11) 0.0092(10) 0.0008(10)
C2 0.0210(11) 0.0208(13) 0.0180(12) -0.0018(10) 0.0027(9) -0.0002(9)
C15 0.0226(12) 0.0225(14) 0.0216(14) -0.0038(11) 0.0078(9) 0.0024(10)
C16 0.0218(13) 0.0213(9) 0.0236(15) -0.0050(9) 0.0032(11) 0.0008(8)
C9 0.0195(9) 0.0364(12) 0.0154(10) 0.0001(8) 0.0019(7) 0.0011(8)
C5 0.0202(13) 0.0227(15) 0.0215(13) -0.0026(11) 0.0050(10) -0.0006(11)
C4 0.0200(7) 0.0219(10) 0.0218(12) -0.0008(10) 0.0037(7) -0.0007(7)
C1 0.0201(8) 0.0221(9) 0.0179(10) -0.0002(8) 0.0043(7) -0.0013(7)
C20 0.0234(13) 0.0306(14) 0.0269(15) -0.0051(13) 0.0042(10) 0.0014(11)
C6 0.0247(14) 0.0267(15) 0.0217(14) -0.0066(11) 0.0085(10) -0.0046(11)
C17 0.0283(13) 0.0224(13) 0.0265(15) 0.0006(12) 0.0103(10) 0.0010(11)
C7 0.0268(13) 0.0325(16) 0.0187(14) 0.0011(11) 0.0055(10) -0.0074(11)
C8 0.0252(13) 0.0296(17) 0.0230(14) 0.0042(12) 0.0031(11) -0.0058(11)
C19 0.0242(14) 0.0351(14) 0.0291(16) 0.0007(12) 0.0067(11) 0.0080(11)
C18 0.0287(13) 0.0279(15) 0.0314(16) 0.0045(12) 0.0113(10) 0.0070(11)
C12 0.0267(11) 0.0453(14) 0.0209(14) -0.0042(12) 0.0049(10) -0.0069(11)
C10 0.0225(10) 0.0378(18) 0.0234(14) -0.0015(13) 0.0066(10) 0.0006(11)
C11 0.0331(15) 0.0413(12) 0.0264(15) 0.0066(11) 0.0073(12) 0.0076(10)
C21 0.0431(18) 0.0308(19) 0.0300(13) -0.0080(13) 0.0124(13) -0.0078(15)

loop_
_atom_type_symbol
_atom_type_description
_atom_type_scat_dispersion_real
_atom_type_scat_dispersion_imag
_atom_type_scat_source
C C 0.0181 0.0091 'International Tables Vol C Tables 4.2.6.8 and 6.1.1.4'
H H 0.0000 0.0000 'International Tables Vol C Tables 4.2.6.8 and 6.1.1.4'
N N 0.0311 0.0180 'International Tables Vol C Tables 4.2.6.8 and 6.1.1.4'
O O 0.0492 0.0322 'International Tables Vol C Tables 4.2.6.8 and 6.1.1.4'
S S 0.3331 0.5567 'International Tables Vol C Tables 4.2.6.8 and 6.1.1.4'

loop_
_exptl_crystal_face_index_h
_exptl_crystal_face_index_k
_exptl_crystal_face_index_l
_exptl_crystal_face_perp_dist
-2 7 6 0.0190
2 -7 -6 0.0190
0 1 -1 0.0291
1 -5 -3 0.0269
-1 5 3 0.0269
0 -2 5 0.0149
0 2 -5 0.0149
3 5 0 0.0609
-3 -5 0 0.0609
0 -1 1 0.0170
0 5 -1 0.0351
0 -5 1 0.0351
1 -5 1 0.0157
-1 5 5 0.0139
1 5 -1 0.0515
-1 5 -1 0.0236
-2 -1 -5 0.0307
2 1 5 0.0307
-1 -5 -2 0.0402
1 -5 5 0.0085

loop_
_geom_angle_atom_site_label_1
_geom_angle_atom_site_label_2
_geom_angle_atom_site_label_3
_geom_angle
O2 S1 N1 105.57(12)
O2 S1 C21 107.46(15)
O1 S1 O2 119.21(13)
O1 S1 N1 107.82(13)
O1 S1 C21 108.76(15)
N1 S1 C21 107.48(14)
C13 N2 C3 125.3(2)
C13 N2 C16 111.0(2)
C16 N2 C3 123.6(2)
C4 N1 S1 114.38(19)
C4 N1 C1 107.6(2)
C1 N1 S1 125.14(17)
O3 C13 N2 124.9(3)
O3 C13 C14 129.1(3)
N2 C13 C14 106.0(2)
N2 C3 C2 122.2(2)
C4 C3 N2 125.4(2)
C4 C3 C2 112.3(2)
C15 C14 C13 108.1(2)
C17 C14 C13 130.2(3)
C17 C14 C15 121.6(3)
C3 C2 H2 108.1
C3 C2 C1 102.9(2)
C1 C2 H2 108.1
C8 C2 C3 112.1(2)
C8 C2 H2 108.1
C8 C2 C1 117.0(2)
C14 C15 C16 108.9(2)
C14 C15 C20 121.6(3)
C20 C15 C16 129.5(3)
O4 C16 N2 124.8(3)
O4 C16 C15 129.3(3)
N2 C16 C15 105.8(2)
C12 C9 C1 107.5(2)
C12 C9 C10 109.4(2)
C10 C9 C1 110.8(2)
C11 C9 C1 111.5(2)
C11 C9 C12 108.8(2)
C11 C9 C10 108.7(2)
C1 C5 H5 118.3
C6 C5 H5 118.3
C6 C5 C1 123.5(3)
N1 C4 H4 123.8
C3 C4 N1 112.3(2)
C3 C4 H4 123.8
N1 C1 C2 103.3(2)
N1 C1 C9 106.5(2)
C2 C1 C9 111.5(2)
C5 C1 N1 113.0(2)
C5 C1 C2 112.9(2)
C5 C1 C9 109.4(2)
C15 C20 H20 121.4
C15 C20 C19 117.1(3)
C19 C20 H20 121.4
C5 C6 H6 118.8
C5 C6 C7 122.4(3)
C7 C6 H6 118.8
C14 C17 H17 121.6
C14 C17 C18 116.8(3)
C18 C17 H17 121.6
C6 C7 H7 119.5
C8 C7 C6 121.0(3)
C8 C7 H7 119.5
C2 C8 H8 118.9
C7 C8 C2 122.2(3)
C7 C8 H8 118.9
C20 C19 H19 119.4
C20 C19 C18 121.1(3)
C18 C19 H19 119.4
C17 C18 H18 119.2
C19 C18 C17 121.7(3)
C19 C18 H18 119.2
C9 C12 H12A 109.5
C9 C12 H12B 109.5
C9 C12 H12C 109.5
H12A C12 H12B 109.5
H12A C12 H12C 109.5
H12B C12 H12C 109.5
C9 C10 H10A 109.5
C9 C10 H10B 109.5
C9 C10 H10C 109.5
H10A C10 H10B 109.5
H10A C10 H10C 109.5
H10B C10 H10C 109.5
C9 C11 H11A 109.5
C9 C11 H11B 109.5
C9 C11 H11C 109.5
H11A C11 H11B 109.5
H11A C11 H11C 109.5
H11B C11 H11C 109.5
S1 C21 H21A 109.5
S1 C21 H21B 109.5
S1 C21 H21C 109.5
H21A C21 H21B 109.5
H21A C21 H21C 109.5
H21B C21 H21C 109.5

loop_
_geom_bond_atom_site_label_1
_geom_bond_atom_site_label_2
_geom_bond_distance
S1 O2 1.432(2)
S1 O1 1.427(2)
S1 N1 1.645(2)
S1 C21 1.758(3)
O3 C13 1.212(3)
O4 C16 1.202(3)
N2 C13 1.409(4)
N2 C3 1.418(3)
N2 C16 1.414(4)
N1 C4 1.422(3)
N1 C1 1.538(3)
C13 C14 1.483(4)
C3 C2 1.511(4)
C3 C4 1.319(4)
C14 C15 1.386(4)
C14 C17 1.383(4)
C2 H2 1.0000
C2 C1 1.567(4)
C2 C8 1.509(4)
C15 C16 1.476(4)
C15 C20 1.388(4)
C9 C1 1.591(4)
C9 C12 1.536(4)
C9 C10 1.541(4)
C9 C11 1.516(4)
C5 H5 0.9500
C5 C1 1.518(3)
C5 C6 1.332(4)
C4 H4 0.9500
C20 H20 0.9500
C20 C19 1.388(4)
C6 H6 0.9500
C6 C7 1.454(4)
C17 H17 0.9500
C17 C18 1.395(4)
C7 H7 0.9500
C7 C8 1.329(4)
C8 H8 0.9500
C19 H19 0.9500
C19 C18 1.389(4)
C18 H18 0.9500
C12 H12A 0.9800
C12 H12B 0.9800
C12 H12C 0.9800
C10 H10A 0.9800
C10 H10B 0.9800
C10 H10C 0.9800
C11 H11A 0.9800
C11 H11B 0.9800
C11 H11C 0.9800
C21 H21A 0.9800
C21 H21B 0.9800
C21 H21C 0.9800

loop_
_exptl_oxdiff_crystal_face_indexfrac_h
_exptl_oxdiff_crystal_face_indexfrac_k
_exptl_oxdiff_crystal_face_indexfrac_l
_exptl_oxdiff_crystal_face_x
_exptl_oxdiff_crystal_face_y
_exptl_oxdiff_crystal_face_z
-1.9895 7.0111 6.0149 -0.0130 0.0700 1.0107
1.9895 -7.0111 -6.0149 0.0130 -0.0700 -1.0107
-0.0021 1.0001 -1.0007 -0.0215 -0.1385 -0.0790
0.9945 -5.0055 -3.0076 0.0606 0.0318 -0.5543
-0.9945 5.0055 3.0076 -0.0606 -0.0318 0.5543
0.0110 -2.0006 5.0039 -0.0005 0.5588 0.4929
-0.0110 2.0006 -5.0039 0.0005 -0.5588 -0.4929
3.0070 4.9815 -0.0133 -0.6696 0.0505 -0.0052
-3.0070 -4.9815 0.0133 0.6696 -0.0505 0.0052
0.0021 -1.0001 1.0007 0.0215 0.1385 0.0790
-0.0014 4.9999 -1.0003 -0.1657 -0.3166 0.0516
0.0014 -4.9999 1.0003 0.1657 0.3166 -0.0516
1.0035 -5.0060 0.9957 0.0025 0.4076 -0.1078
-0.9900 5.0052 5.0092 -0.0896 0.1561 0.7776
1.0006 4.9938 -1.0049 -0.3288 -0.2255 -0.0045
-1.0035 5.0060 -0.9957 -0.0025 -0.4076 0.1078
-2.0156 -0.9871 -4.9950 0.4348 -0.6073 -0.4785
2.0156 0.9871 4.9950 -0.4348 0.6073 0.4785
-1.0074 -4.9934 -1.9976 0.3723 -0.0563 -0.3304
1.0125 -5.0066 4.9990 -0.0555 0.7835 0.3388
